data_7019095
loop_
_publ_author_name
'Tanakit, Alisa'
'Rouffet, Matthieu'
'Martin, David P.'
'Cohen, Seth M.'

_publ_section_title
;
 Investigating chelating sulfonamides and their use in metalloproteinase
 inhibitors.
;
_journal_issue 21
_journal_name_full 'Dalton transactions (Cambridge, England : 2003)'
_journal_page_first 6507
_journal_page_last 6515
_journal_paper_doi 10.1039/c2dt12373h
_journal_volume 41
_journal_year 2012
_chemical_formula_sum 'C14 H12 N2 O3 S'
_chemical_formula_weight 288.32
_chemical_name_systematic
;
?
;
_space_group_IT_number 2
_symmetry_cell_setting triclinic
_symmetry_space_group_name_Hall '-P 1'
_symmetry_space_group_name_H-M 'P -1'
_atom_sites_solution_hydrogens geom
_atom_sites_solution_primary direct
_atom_sites_solution_secondary difmap
_audit_creation_method SHELXL-97
_cell_angle_alpha 75.224(7)
_cell_angle_beta 80.593(7)
_cell_angle_gamma 80.207(7)
_cell_formula_units_Z 2
_cell_length_a 4.930(3)
_cell_length_b 11.347(6)
_cell_length_c 11.935(6)
_cell_measurement_reflns_used 8245
_cell_measurement_temperature 100(2)
_cell_measurement_theta_max 27.85
_cell_measurement_theta_min 1.78
_cell_volume 631.1(6)
_computing_cell_refinement 'Bruker SAINT'
_computing_data_collection 'Bruker APEX2'
_computing_data_reduction 'Bruker SAINT'
_computing_structure_refinement 'SHELXL-97 (Sheldrick, 2008)'
_computing_structure_solution 'SHELXS-97 (Sheldrick, 2008)'
_diffrn_ambient_temperature 100(2)
_diffrn_detector_area_resol_mean 512x512
_diffrn_measured_fraction_theta_full 0.951
_diffrn_measured_fraction_theta_max 0.951
_diffrn_measurement_device_type 'Bruker CCD'
_diffrn_measurement_method '\f and \w scans'
_diffrn_radiation_monochromator graphite
_diffrn_radiation_source 'fine-focus sealed tube'
_diffrn_radiation_type MoK\a
_diffrn_radiation_wavelength 0.71073
_diffrn_reflns_av_R_equivalents 0.0430
_diffrn_reflns_av_sigmaI/netI 0.0615
_diffrn_reflns_limit_h_max 6
_diffrn_reflns_limit_h_min -6
_diffrn_reflns_limit_k_max 14
_diffrn_reflns_limit_k_min -14
_diffrn_reflns_limit_l_max 15
_diffrn_reflns_limit_l_min -15
_diffrn_reflns_number 8245
_diffrn_reflns_theta_full 27.85
_diffrn_reflns_theta_max 27.85
_diffrn_reflns_theta_min 1.78
_exptl_absorpt_coefficient_mu 0.265
_exptl_absorpt_correction_T_max 0.9843
_exptl_absorpt_correction_T_min 0.9588
_exptl_absorpt_correction_type multi-scan
_exptl_absorpt_process_details 'Bruker SADABS'
_exptl_crystal_colour Red
_exptl_crystal_density_diffrn 1.517
_exptl_crystal_density_method 'not measured'
_exptl_crystal_description Block
_exptl_crystal_F_000 300
_exptl_crystal_size_max 0.16
_exptl_crystal_size_mid 0.11
_exptl_crystal_size_min 0.06
_refine_diff_density_max 0.325
_refine_diff_density_min -0.448
_refine_diff_density_rms 0.071
_refine_ls_extinction_method none
_refine_ls_goodness_of_fit_ref 1.031
_refine_ls_hydrogen_treatment mixed
_refine_ls_matrix_type full
_refine_ls_number_parameters 185
_refine_ls_number_reflns 2852
_refine_ls_number_restraints 0
_refine_ls_restrained_S_all 1.031
_refine_ls_R_factor_all 0.0693
_refine_ls_R_factor_gt 0.0482
_refine_ls_shift/su_max 0.006
_refine_ls_shift/su_mean 0.000
_refine_ls_structure_factor_coef Fsqd
_refine_ls_weighting_details 'calc w=1/[\s^2^(Fo^2^)+(0.0408P)^2^+0.3913P] where P=(Fo^2^+2Fc^2^)/3'
_refine_ls_weighting_scheme calc
_refine_ls_wR_factor_gt 0.0999
_refine_ls_wR_factor_ref 0.1120
_reflns_number_gt 2184
_reflns_number_total 2852
_reflns_threshold_expression >2sigma(I)
_cod_data_source_file c2dt12373h.txt
_cod_data_source_block thbi
_cod_depositor_comments
;
The following automatic conversions were performed:

'_symmetry_cell_setting' value 'Triclinic' changed to 'triclinic'
according to /home/saulius/struct/CIF-dictionaries/cif_core.dic
dictionary named 'cif_core.dic' version 2.4.1 from 2010-06-29.

Automatic conversion script
Id: cif_fix_values 1715 2011-07-08 13:25:40Z adriana 
;
_cod_original_cell_volume 631.2(6)
_cod_original_sg_symbol_H-M P-1
_cod_database_code 7019095

loop_
_symmetry_equiv_pos_as_xyz
'x, y, z'
'-x, -y, -z'

loop_
_atom_site_label
_atom_site_type_symbol
_atom_site_fract_x
_atom_site_fract_y
_atom_site_fract_z
_atom_site_U_iso_or_equiv
_atom_site_adp_type
_atom_site_occupancy
_atom_site_symmetry_multiplicity
_atom_site_calc_flag
_atom_site_refinement_flags
S1 S 0.60780(11) 0.75823(5) 0.68958(5) 0.01832(16) Uani 1 1 d .
O1 O -0.0876(4) 0.35211(15) 0.66462(14) 0.0260(4) Uani 1 1 d .
H1 H -0.090(5) 0.393(2) 0.595(2) 0.031 Uiso 1 1 d .
O2 O 0.7440(3) 0.81757(14) 0.57958(13) 0.0225(4) Uani 1 1 d .
O3 O 0.7561(3) 0.69904(14) 0.78649(14) 0.0230(4) Uani 1 1 d .
N1 N 0.4649(4) 0.64701(16) 0.65935(15) 0.0172(4) Uani 1 1 d .
N2 N 0.2216(4) 0.57118(16) 0.55644(15) 0.0180(4) Uani 1 1 d .
C1 C 0.3461(4) 0.54867(19) 0.73984(19) 0.0171(5) Uani 1 1 d .
C2 C 0.3572(5) 0.4993(2) 0.85827(19) 0.0216(5) Uani 1 1 d .
H2 H 0.4590 0.5310 0.9024 0.026 Uiso 1 1 calc R
C3 C 0.2104(5) 0.4010(2) 0.9081(2) 0.0224(5) Uani 1 1 d .
H3 H 0.2098 0.3647 0.9892 0.027 Uiso 1 1 calc R
C4 C 0.0627(5) 0.3533(2) 0.8430(2) 0.0224(5) Uani 1 1 d .
H4 H -0.0349 0.2857 0.8810 0.027 Uiso 1 1 calc R
C5 C 0.0556(5) 0.4023(2) 0.72454(19) 0.0195(5) Uani 1 1 d .
C6 C 0.1995(5) 0.50308(19) 0.67266(18) 0.0167(5) Uani 1 1 d .
C7 C 0.3759(5) 0.6551(2) 0.55277(19) 0.0188(5) Uani 1 1 d .
H7 H 0.4226 0.7157 0.4841 0.023 Uiso 1 1 calc R
C8 C 0.3248(5) 0.85898(19) 0.73409(19) 0.0178(5) Uani 1 1 d .
C9 C 0.2102(5) 0.8382(2) 0.85128(19) 0.0199(5) Uani 1 1 d .
H9 H 0.2869 0.7706 0.9075 0.024 Uiso 1 1 calc R
C10 C -0.0166(5) 0.9176(2) 0.8840(2) 0.0211(5) Uani 1 1 d .
H10 H -0.0960 0.9035 0.9636 0.025 Uiso 1 1 calc R
C11 C -0.1325(5) 1.0183(2) 0.8032(2) 0.0195(5) Uani 1 1 d .
C12 C -0.0103(5) 1.0373(2) 0.6871(2) 0.0219(5) Uani 1 1 d .
H12 H -0.0835 1.1061 0.6311 0.026 Uiso 1 1 calc R
C13 C 0.2149(5) 0.9586(2) 0.65150(19) 0.0206(5) Uani 1 1 d .
H13 H 0.2934 0.9722 0.5719 0.025 Uiso 1 1 calc R
C14 C -0.3838(5) 1.1024(2) 0.8388(2) 0.0243(5) Uani 1 1 d .
H14A H -0.3706 1.1866 0.7926 0.036 Uiso 1 1 calc R
H14B H -0.3934 1.1005 0.9219 0.036 Uiso 1 1 calc R
H14C H -0.5512 1.0751 0.8251 0.036 Uiso 1 1 calc R

loop_
_atom_site_aniso_label
_atom_site_aniso_U_11
_atom_site_aniso_U_22
_atom_site_aniso_U_33
_atom_site_aniso_U_23
_atom_site_aniso_U_13
_atom_site_aniso_U_12
S1 0.0176(3) 0.0179(3) 0.0214(3) -0.0065(2) -0.0044(2) -0.0031(2)
O1 0.0384(10) 0.0248(9) 0.0183(9) -0.0011(7) -0.0097(8) -0.0141(8)
O2 0.0213(9) 0.0214(9) 0.0247(9) -0.0062(7) 0.0020(7) -0.0056(7)
O3 0.0215(9) 0.0228(9) 0.0276(9) -0.0081(7) -0.0110(7) -0.0005(7)
N1 0.0194(10) 0.0171(9) 0.0163(9) -0.0037(7) -0.0043(8) -0.0038(8)
N2 0.0205(10) 0.0168(10) 0.0166(9) -0.0045(7) -0.0029(8) -0.0010(8)
C1 0.0180(11) 0.0134(11) 0.0189(11) -0.0031(9) -0.0033(9) 0.0003(9)
C2 0.0265(13) 0.0217(12) 0.0190(12) -0.0060(9) -0.0087(10) -0.0021(10)
C3 0.0273(13) 0.0231(12) 0.0158(11) -0.0020(9) -0.0062(10) -0.0012(10)
C4 0.0249(13) 0.0189(12) 0.0222(12) -0.0002(9) -0.0052(10) -0.0048(10)
C5 0.0217(12) 0.0179(11) 0.0200(12) -0.0055(9) -0.0049(10) -0.0019(9)
C6 0.0185(11) 0.0157(11) 0.0162(11) -0.0050(9) -0.0039(9) 0.0007(9)
C7 0.0221(12) 0.0177(11) 0.0156(11) -0.0034(9) -0.0040(9) 0.0007(9)
C8 0.0178(11) 0.0173(11) 0.0207(12) -0.0057(9) -0.0037(9) -0.0055(9)
C9 0.0217(12) 0.0183(11) 0.0199(12) -0.0024(9) -0.0048(10) -0.0047(10)
C10 0.0232(12) 0.0213(12) 0.0194(12) -0.0054(9) 0.0001(10) -0.0065(10)
C11 0.0184(12) 0.0181(11) 0.0237(12) -0.0063(9) -0.0019(10) -0.0056(9)
C12 0.0233(13) 0.0192(12) 0.0220(12) -0.0023(9) -0.0049(10) -0.0019(10)
C13 0.0214(12) 0.0233(12) 0.0168(11) -0.0035(9) -0.0015(9) -0.0044(10)
C14 0.0214(13) 0.0211(12) 0.0301(14) -0.0086(10) 0.0003(10) -0.0020(10)

loop_
_atom_type_symbol
_atom_type_description
_atom_type_scat_dispersion_real
_atom_type_scat_dispersion_imag
_atom_type_scat_source
C C 0.0033 0.0016 'International Tables Vol C Tables 4.2.6.8 and 6.1.1.4'
H H 0.0000 0.0000 'International Tables Vol C Tables 4.2.6.8 and 6.1.1.4'
N N 0.0061 0.0033 'International Tables Vol C Tables 4.2.6.8 and 6.1.1.4'
O O 0.0106 0.0060 'International Tables Vol C Tables 4.2.6.8 and 6.1.1.4'
S S 0.1246 0.1234 'International Tables Vol C Tables 4.2.6.8 and 6.1.1.4'

loop_
_geom_angle_atom_site_label_1
_geom_angle_atom_site_label_2
_geom_angle_atom_site_label_3
_geom_angle
O3 S1 O2 121.95(10)
O3 S1 N1 105.64(9)
O2 S1 N1 104.48(9)
O3 S1 C8 109.31(10)
O2 S1 C8 109.33(10)
N1 S1 C8 104.63(10)
C5 O1 H1 111.2(18)
C7 N1 C1 106.44(17)
C7 N1 S1 124.02(15)
C1 N1 S1 127.50(14)
C7 N2 C6 105.16(17)
C2 C1 C6 123.2(2)
C2 C1 N1 132.64(19)
C6 C1 N1 104.12(18)
C3 C2 C1 115.77(19)
C3 C2 H2 122.1
C1 C2 H2 122.1
C2 C3 C4 122.2(2)
C2 C3 H3 118.9
C4 C3 H3 118.9
C5 C4 C3 121.6(2)
C5 C4 H4 119.2
C3 C4 H4 119.2
O1 C5 C4 119.5(2)
O1 C5 C6 123.3(2)
C4 C5 C6 117.14(19)
C1 C6 N2 111.01(19)
C1 C6 C5 120.1(2)
N2 C6 C5 128.94(18)
N2 C7 N1 113.24(19)
N2 C7 H7 123.4
N1 C7 H7 123.4
C13 C8 C9 120.8(2)
C13 C8 S1 119.35(18)
C9 C8 S1 119.84(17)
C10 C9 C8 118.8(2)
C10 C9 H9 120.6
C8 C9 H9 120.6
C9 C10 C11 121.8(2)
C9 C10 H10 119.1
C11 C10 H10 119.1
C12 C11 C10 117.9(2)
C12 C11 C14 120.6(2)
C10 C11 C14 121.5(2)
C13 C12 C11 121.6(2)
C13 C12 H12 119.2
C11 C12 H12 119.2
C12 C13 C8 119.1(2)
C12 C13 H13 120.5
C8 C13 H13 120.5
C11 C14 H14A 109.5
C11 C14 H14B 109.5
H14A C14 H14B 109.5
C11 C14 H14C 109.5
H14A C14 H14C 109.5
H14B C14 H14C 109.5

loop_
_geom_bond_atom_site_label_1
_geom_bond_atom_site_label_2
_geom_bond_distance
S1 O3 1.4270(16)
S1 O2 1.4292(17)
S1 N1 1.6844(18)
S1 C8 1.749(2)
O1 C5 1.358(2)
O1 H1 0.84(3)
N1 C7 1.389(3)
N1 C1 1.415(3)
N2 C7 1.304(3)
N2 C6 1.402(3)
C1 C2 1.388(3)
C1 C6 1.400(3)
C2 C3 1.385(3)
C2 H2 0.9500
C3 C4 1.400(3)
C3 H3 0.9500
C4 C5 1.385(3)
C4 H4 0.9500
C5 C6 1.402(3)
C7 H7 0.9500
C8 C13 1.393(3)
C8 C9 1.396(3)
C9 C10 1.382(3)
C9 H9 0.9500
C10 C11 1.400(3)
C10 H10 0.9500
C11 C12 1.396(3)
C11 C14 1.503(3)
C12 C13 1.383(3)
C12 H12 0.9500
C13 H13 0.9500
C14 H14A 0.9800
C14 H14B 0.9800
C14 H14C 0.9800

loop_
_geom_hbond_atom_site_label_D
_geom_hbond_atom_site_label_H
_geom_hbond_atom_site_label_A
_geom_hbond_distance_DH
_geom_hbond_distance_HA
_geom_hbond_distance_DA
_geom_hbond_angle_DHA
_geom_hbond_site_symmetry_A
O1 H1 N2 0.84(3) 1.95(3) 2.713(3) 151(2) 2_566
